data_7135157
loop_
_publ_author_name
'Losus, Renny Maria'
'Bleus, Sem'
'Bon, Volodymyr'
'Kaskel, Stefan'
'Dehaen, Wim'
'Dobrza&#x144;ska, Liliana'

_publ_section_title
;
 Adaptive crystals of homothiacalix[4]arene capable of molecular
 recognition, with preferential uptake of benzene over cyclohexane.
;
_journal_name_full 'Chemical communications (Cambridge, England)'
_journal_paper_doi 10.1039/d5cc05862g
_journal_year 2025
_chemical_formula_moiety 'C52 H72 O4 S4, 2(C6 H6)'
_chemical_formula_sum 'C64 H84 O4 S4'
_chemical_formula_weight 1045.55
_space_group_crystal_system tetragonal
_space_group_IT_number 88
_space_group_name_Hall '-I 4ad'
_space_group_name_H-M_alt 'I 41/a :2'
_atom_sites_solution_hydrogens geom
_audit_creation_date 2025-02-20
_audit_creation_method
;
Olex2 1.5
(compiled 2024.02.16 svn.r378c4104 for OlexSys, GUI svn.r6928)
;
_audit_update_record
;
2025-07-01 deposited with the CCDC.	2025-10-29 downloaded from the CCDC.
;
_cell_angle_alpha 90
_cell_angle_beta 90
_cell_angle_gamma 90
_cell_formula_units_Z 8
_cell_length_a 28.37523(14)
_cell_length_b 28.37523(14)
_cell_length_c 14.57079(13)
_cell_measurement_reflns_used 14309
_cell_measurement_temperature 100.00(10)
_cell_measurement_theta_max 78.3540
_cell_measurement_theta_min 3.3970
_cell_volume 11731.73(13)
_computing_cell_refinement 'CrysAlisPro 1.171.43.90 (Rigaku OD, 2023)'
_computing_data_collection 'CrysAlisPro system (CCD 43.120a 64-bit (release 16-04-2024))'
_computing_data_reduction 'CrysAlisPro 1.171.43.90 (Rigaku OD, 2023)'
_computing_molecular_graphics 'Olex2 1.5 (Dolomanov et al., 2009)'
_computing_publication_material 'Olex2 1.5 (Dolomanov et al., 2009)'
_computing_structure_refinement 'SHELXL 2018/3 (Sheldrick, 2015)'
_computing_structure_solution 'SHELXT 2018/2 (Sheldrick, 2018)'
_diffrn_ambient_environment N~2~
_diffrn_ambient_temperature 100.00(10)
_diffrn_detector 'Hybrid Pixel Array Detector'
_diffrn_detector_area_resol_mean 10.0000
_diffrn_detector_type HyPix
_diffrn_measured_fraction_theta_full 0.997
_diffrn_measured_fraction_theta_max 0.927
_diffrn_measurement_details
;
List of Runs (angles in degrees, time in seconds):

  # Type    Start    End  Width  t~exp~   \w     \q     \k     \f   Frames
#--------------------------------------------------------------------------
  1  \w    -57.00  -1.00   0.50    7.00    --  -46.54  55.00  68.00  112
  2  \w    -79.00 -34.00   0.50   21.00    --  -91.75  69.00 -90.00   90
  3  \w   -152.00 -75.00   0.50   21.00    --  -91.75 -69.00 137.00  154
  4  \w     50.00 105.00   0.50   21.00    --  113.25-108.00  53.00  110
  5  \w   -116.00 -88.00   0.50    7.00    --  -46.54 -77.00-180.00   56
  6  \w   -119.00 -90.00   0.50    7.00    --  -46.54 -77.00   0.00   58
  7  \w    -26.00   3.00   0.50    7.00    --   46.54 -19.00   0.00   58
  8  \w    -47.00 -21.00   0.50   21.00    --  -91.75  45.00  30.00   52
  9  \w    -46.00 -20.00   0.50   21.00    --  -91.75  45.00 120.00   52
 10  \w    -51.00 -26.00   0.50   21.00    --  -91.75  45.00 -90.00   50
 11  \w    -51.00 -26.00   0.50   21.00    --  -91.75  45.00  60.00   50
 12  \w     47.00  97.00   0.50   21.00    --  113.25 -95.00  90.00  100
 13  \w     48.00  97.00   0.50   21.00    --  113.25 -95.00 120.00   98
 14  \w     41.00  67.00   0.50   21.00    --  113.25 -61.00  60.00   52
;
_diffrn_measurement_device 'four-circle diffractometer'
_diffrn_measurement_device_type 'XtaLAB Synergy, Dualflex, HyPix'
_diffrn_measurement_method '\w scans'
_diffrn_orient_matrix_type 'CrysAlisPro convention (1999,Acta A55,543-557)'
_diffrn_orient_matrix_UB_11 0.0391093000
_diffrn_orient_matrix_UB_12 0.0358732000
_diffrn_orient_matrix_UB_13 -0.0222232000
_diffrn_orient_matrix_UB_21 0.0170341000
_diffrn_orient_matrix_UB_22 -0.0021937000
_diffrn_orient_matrix_UB_23 0.1003329000
_diffrn_orient_matrix_UB_31 0.0335705000
_diffrn_orient_matrix_UB_32 -0.0406958000
_diffrn_orient_matrix_UB_33 -0.0249224000
_diffrn_radiation_monochromator mirror
_diffrn_radiation_probe x-ray
_diffrn_radiation_type 'Cu K\a'
_diffrn_radiation_wavelength 1.54184
_diffrn_reflns_av_R_equivalents 0.0170
_diffrn_reflns_av_unetI/netI 0.0175
_diffrn_reflns_Laue_measured_fraction_full 0.997
_diffrn_reflns_Laue_measured_fraction_max 0.927
_diffrn_reflns_limit_h_max 36
_diffrn_reflns_limit_h_min -20
_diffrn_reflns_limit_k_max 33
_diffrn_reflns_limit_k_min -33
_diffrn_reflns_limit_l_max 16
_diffrn_reflns_limit_l_min -17
_diffrn_reflns_number 21691
_diffrn_reflns_point_group_measured_fraction_full 0.997
_diffrn_reflns_point_group_measured_fraction_max 0.927
_diffrn_reflns_theta_full 67.684
_diffrn_reflns_theta_max 78.710
_diffrn_reflns_theta_min 4.407
_diffrn_source 'micro-focus sealed X-ray tube'
_diffrn_source_type 'PhotonJet (Cu) X-ray Source'
_exptl_absorpt_coefficient_mu 1.835
_exptl_absorpt_correction_T_max 1.00000
_exptl_absorpt_correction_T_min 0.98901
_exptl_absorpt_correction_type multi-scan
_exptl_absorpt_process_details
;
CrysAlisPro 1.171.43.90 (Rigaku Oxford Diffraction, 2023)
Empirical absorption correction using spherical harmonics,
implemented in SCALE3 ABSPACK scaling algorithm.
;
_exptl_crystal_colour colourless
_exptl_crystal_colour_primary colourless
_exptl_crystal_density_diffrn 1.184
_exptl_crystal_description block
_exptl_crystal_F_000 4512
_exptl_crystal_size_max 0.092
_exptl_crystal_size_mid 0.062
_exptl_crystal_size_min 0.053
_refine_diff_density_max 0.425
_refine_diff_density_min -0.609
_refine_diff_density_rms 0.055
_refine_ls_extinction_method none
_refine_ls_goodness_of_fit_ref 1.036
_refine_ls_hydrogen_treatment constr
_refine_ls_matrix_type full
_refine_ls_number_parameters 333
_refine_ls_number_reflns 5870
_refine_ls_number_restraints 0
_refine_ls_restrained_S_all 1.036
_refine_ls_R_factor_all 0.0460
_refine_ls_R_factor_gt 0.0432
_refine_ls_shift/su_max 0.001
_refine_ls_shift/su_mean 0.000
_refine_ls_structure_factor_coef Fsqd
_refine_ls_weighting_details 'w=1/[\s^2^(Fo^2^)+(0.0681P)^2^+16.8403P] where P=(Fo^2^+2Fc^2^)/3'
_refine_ls_weighting_scheme calc
_refine_ls_wR_factor_gt 0.1229
_refine_ls_wR_factor_ref 0.1255
_reflns_Friedel_coverage 0.000
_reflns_number_gt 5399
_reflns_number_total 5870
_reflns_threshold_expression 'I > 2\s(I)'
_cod_data_source_file d5cc05862g5.cif
_cod_data_source_block htca13sol
_cod_original_cell_volume 11731.72(15)
_cod_original_sg_symbol_H-M 'I 41/a'
_cod_database_code 7135157
_shelx_shelxl_version_number 2018/3
_chemical_oxdiff_formula C64H84O4S4
_shelx_space_group_comment
;
The symmetry employed for this shelxl refinement is uniquely defined
by the following loop, which should always be used as a source of
symmetry information in preference to the above space-group names.
They are only intended as comments.
;
_shelx_estimated_absorpt_t_max 0.909
_shelx_estimated_absorpt_t_min 0.849
_olex2_refinement_description
;
1. Fixed Uiso
 At 1.2 times of:
  All C(H) groups, All C(H,H) groups
 At 1.5 times of:
  All C(H,H,H) groups
2.a Secondary CH2 refined with riding coordinates:
 C2(H2A,H2B), C15(H15A,H15B), C17(H17A,H17B), C30(H30A,H30B)
2.b Aromatic/amide H refined with riding coordinates:
 C4(H4), C6(H6), C19(H19), C21(H21), C32(H32), C31(H31), C36(H36), C35(H35),
 C34(H34), C33(H33)
2.c Idealised Me refined as rotating group:
 C10(H10A,H10B,H10C), C12(H12A,H12B,H12C), C13(H13A,H13B,H13C), C14(H14A,H14B,
 H14C), C25(H25A,H25B,H25C), C27(H27A,H27B,H27C), C28(H28A,H28B,H28C), C29(H29A,
 H29B,H29C)
;
_olex2_submission_special_instructions 'No special instructions were received'
_oxdiff_exptl_absorpt_empirical_details
;
Empirical correction (ABSPACK) includes:
- Absorption correction using spherical harmonics
- Frame scaling
;
_oxdiff_exptl_absorpt_empirical_full_max 1.041
_oxdiff_exptl_absorpt_empirical_full_min 0.963

loop_
_space_group_symop_operation_xyz
'x, y, z'
'-x+1/2, -y, z+1/2'
'-y+3/4, x+1/4, z+1/4'
'y+3/4, -x+3/4, z+3/4'
'x+1/2, y+1/2, z+1/2'
'-x+1, -y+1/2, z+1'
'-y+5/4, x+3/4, z+3/4'
'y+5/4, -x+5/4, z+5/4'
'-x, -y, -z'
'x-1/2, y, -z-1/2'
'y-3/4, -x-1/4, -z-1/4'
'-y-3/4, x-3/4, -z-3/4'
'-x+1/2, -y+1/2, -z+1/2'
'x, y+1/2, -z'
'y-1/4, -x+1/4, -z+1/4'
'-y-1/4, x-1/4, -z-1/4'

loop_
_atom_site_label
_atom_site_type_symbol
_atom_site_fract_x
_atom_site_fract_y
_atom_site_fract_z
_atom_site_U_iso_or_equiv
_atom_site_adp_type
_atom_site_occupancy
_atom_site_site_symmetry_order
_atom_site_calc_flag
_atom_site_refinement_flags_posn
_atom_site_refinement_flags_adp
_atom_site_refinement_flags_occupancy
_atom_site_disorder_assembly
_atom_site_disorder_group
S1 S 0.08555(2) 0.31327(2) 0.28268(3) 0.02512(12) Uani 1 1 d . . . . .
C2 C 0.13682(6) 0.27433(6) 0.29157(12) 0.0258(3) Uani 1 1 d . . . . .
H2A H 0.164627 0.293116 0.310180 0.031 Uiso 1 1 calc R U . . .
H2B H 0.130933 0.250538 0.339911 0.031 Uiso 1 1 calc R U . . .
C3 C 0.14744(6) 0.24958(6) 0.20274(12) 0.0232(3) Uani 1 1 d . . . . .
C4 C 0.18087(6) 0.26840(6) 0.14368(12) 0.0242(3) Uani 1 1 d . . . . .
H4 H 0.198357 0.295136 0.163177 0.029 Uiso 1 1 calc R U . . .
C5 C 0.18989(5) 0.24971(6) 0.05685(12) 0.0238(3) Uani 1 1 d . . . . .
C6 C 0.16435(6) 0.21001(6) 0.03101(12) 0.0236(3) Uani 1 1 d . . . . .
H6 H 0.169621 0.196663 -0.027899 0.028 Uiso 1 1 calc R U . . .
C7 C 0.13114(6) 0.18916(5) 0.08922(12) 0.0227(3) Uani 1 1 d . . . . .
C8 C 0.12283(5) 0.20901(6) 0.17525(12) 0.0223(3) Uani 1 1 d . . . . .
O9 O 0.09314(4) 0.18727(4) 0.23775(8) 0.0256(3) Uani 1 1 d . . . . .
C10 C 0.04340(6) 0.19431(6) 0.22301(13) 0.0277(4) Uani 1 1 d . . . . .
H10A H 0.036016 0.189352 0.158014 0.042 Uiso 1 1 calc R U . . .
H10B H 0.034823 0.226524 0.240581 0.042 Uiso 1 1 calc R U . . .
H10C H 0.025538 0.171834 0.260400 0.042 Uiso 1 1 calc R U . . .
C11 C 0.22613(6) 0.27375(6) -0.00489(13) 0.0290(4) Uani 1 1 d . . . . .
C12 C 0.21027(9) 0.32494(7) -0.02195(17) 0.0451(5) Uani 1 1 d . . . . .
H12A H 0.179363 0.324945 -0.051959 0.068 Uiso 1 1 calc R U . . .
H12B H 0.233265 0.340800 -0.061506 0.068 Uiso 1 1 calc R U . . .
H12C H 0.208102 0.341640 0.036775 0.068 Uiso 1 1 calc R U . . .
C13 C 0.27441(7) 0.27383(10) 0.04291(16) 0.0470(5) Uani 1 1 d . . . . .
H13A H 0.271757 0.289681 0.102447 0.071 Uiso 1 1 calc R U . . .
H13B H 0.297312 0.290581 0.004553 0.071 Uiso 1 1 calc R U . . .
H13C H 0.284957 0.241295 0.052215 0.071 Uiso 1 1 calc R U . . .
C14 C 0.23070(7) 0.24937(7) -0.09797(14) 0.0358(4) Uani 1 1 d . . . . .
H14A H 0.242004 0.217060 -0.089032 0.054 Uiso 1 1 calc R U . . .
H14B H 0.253149 0.266734 -0.136296 0.054 Uiso 1 1 calc R U . . .
H14C H 0.199876 0.248679 -0.128287 0.054 Uiso 1 1 calc R U . . .
C15 C 0.10480(6) 0.14611(6) 0.05649(12) 0.0250(3) Uani 1 1 d . . . . .
H15A H 0.087600 0.131470 0.108272 0.030 Uiso 1 1 calc R U . . .
H15B H 0.127201 0.122651 0.031431 0.030 Uiso 1 1 calc R U . . .
S16 S 0.52407(2) 0.14772(2) 0.02997(3) 0.02934(13) Uani 1 1 d . . . . .
C17 C 0.51369(6) 0.10407(6) -0.05988(13) 0.0294(4) Uani 1 1 d . . . . .
H17A H 0.535966 0.108953 -0.111303 0.035 Uiso 1 1 calc R U . . .
H17B H 0.518402 0.071882 -0.035308 0.035 Uiso 1 1 calc R U . . .
C18 C 0.46361(6) 0.10997(6) -0.09286(13) 0.0280(4) Uani 1 1 d . . . . .
C19 C 0.42647(6) 0.09506(6) -0.03687(13) 0.0285(4) Uani 1 1 d . . . . .
H19 H 0.433502 0.081525 0.021160 0.034 Uiso 1 1 calc R U . . .
C20 C 0.37961(6) 0.09940(6) -0.06330(13) 0.0288(4) Uani 1 1 d . . . . .
C21 C 0.37073(6) 0.12043(6) -0.14840(13) 0.0297(4) Uani 1 1 d . . . . .
H21 H 0.338976 0.123814 -0.167964 0.036 Uiso 1 1 calc R U . . .
C22 C 0.40653(7) 0.13658(6) -0.20551(13) 0.0292(4) Uani 1 1 d . . . . .
C23 C 0.45341(6) 0.13033(6) -0.17763(12) 0.0280(4) Uani 1 1 d . . . . .
O24 O 0.48878(5) 0.14075(5) -0.23988(9) 0.0324(3) Uani 1 1 d . . . . .
C25 C 0.51589(7) 0.18279(7) -0.22317(14) 0.0338(4) Uani 1 1 d . . . . .
H25A H 0.544968 0.181732 -0.259410 0.051 Uiso 1 1 calc R U . . .
H25B H 0.523775 0.184753 -0.157798 0.051 Uiso 1 1 calc R U . . .
H25C H 0.497388 0.210487 -0.240929 0.051 Uiso 1 1 calc R U . . .
C26 C 0.33810(7) 0.08268(7) -0.00453(14) 0.0335(4) Uani 1 1 d . . . . .
C27 C 0.30527(8) 0.12434(8) 0.01361(15) 0.0418(5) Uani 1 1 d . . . . .
H27A H 0.322533 0.149052 0.046450 0.063 Uiso 1 1 calc R U . . .
H27B H 0.278518 0.113863 0.050918 0.063 Uiso 1 1 calc R U . . .
H27C H 0.293718 0.136838 -0.044920 0.063 Uiso 1 1 calc R U . . .
C28 C 0.31056(9) 0.04483(9) -0.05633(18) 0.0524(6) Uani 1 1 d . . . . .
H28A H 0.299269 0.057740 -0.114714 0.079 Uiso 1 1 calc R U . . .
H28B H 0.283596 0.034686 -0.019237 0.079 Uiso 1 1 calc R U . . .
H28C H 0.331146 0.017787 -0.068281 0.079 Uiso 1 1 calc R U . . .
C29 C 0.35447(7) 0.06276(8) 0.08767(16) 0.0425(5) Uani 1 1 d . . . . .
H29A H 0.374631 0.035250 0.077089 0.064 Uiso 1 1 calc R U . . .
H29B H 0.326968 0.053367 0.124022 0.064 Uiso 1 1 calc R U . . .
H29C H 0.372291 0.086897 0.120979 0.064 Uiso 1 1 calc R U . . .
C30 C 0.39449(7) 0.16201(6) -0.29253(13) 0.0320(4) Uani 1 1 d . . . . .
H30A H 0.362219 0.153145 -0.311704 0.038 Uiso 1 1 calc R U . . .
H30B H 0.416488 0.151948 -0.341493 0.038 Uiso 1 1 calc R U . . .
C32 C 0.16993(8) 0.02816(8) 0.07593(18) 0.0484(5) Uani 1 1 d . . . . .
H32 H 0.182588 0.058992 0.082168 0.058 Uiso 1 1 calc R U . . .
C31 C 0.13744(8) 0.01861(7) 0.00693(16) 0.0438(5) Uani 1 1 d . . . . .
H31 H 0.126925 0.043271 -0.032126 0.053 Uiso 1 1 calc R U . . .
C36 C 0.12037(8) -0.02663(7) -0.00511(17) 0.0427(5) Uani 1 1 d . . . . .
H36 H 0.098795 -0.033269 -0.053262 0.051 Uiso 1 1 calc R U . . .
C35 C 0.13468(8) -0.06155(8) 0.05245(19) 0.0495(6) Uani 1 1 d . . . . .
H35 H 0.122957 -0.092660 0.044705 0.059 Uiso 1 1 calc R U . . .
C34 C 0.16627(9) -0.05184(9) 0.1223(2) 0.0612(7) Uani 1 1 d . . . . .
H34 H 0.176196 -0.076364 0.162224 0.073 Uiso 1 1 calc R U . . .
C33 C 0.18356(8) -0.00644(9) 0.1343(2) 0.0542(6) Uani 1 1 d . . . . .
H33 H 0.204755 0.000285 0.183047 0.065 Uiso 1 1 calc R U . . .

loop_
_atom_site_aniso_label
_atom_site_aniso_U_11
_atom_site_aniso_U_22
_atom_site_aniso_U_33
_atom_site_aniso_U_23
_atom_site_aniso_U_13
_atom_site_aniso_U_12
S1 0.0265(2) 0.0259(2) 0.0229(2) 0.00020(15) -0.00055(15) 0.00334(14)
C2 0.0268(8) 0.0268(8) 0.0239(9) -0.0007(7) -0.0064(6) 0.0029(6)
C3 0.0218(7) 0.0227(8) 0.0251(8) 0.0007(6) -0.0058(6) 0.0036(6)
C4 0.0205(7) 0.0217(7) 0.0303(9) -0.0004(6) -0.0064(6) 0.0013(6)
C5 0.0176(7) 0.0245(8) 0.0293(9) 0.0031(6) -0.0033(6) 0.0015(6)
C6 0.0214(7) 0.0245(8) 0.0249(8) -0.0013(6) -0.0015(6) 0.0029(6)
C7 0.0209(7) 0.0208(7) 0.0265(8) 0.0005(6) -0.0030(6) 0.0022(6)
C8 0.0197(7) 0.0228(7) 0.0245(8) 0.0033(6) -0.0027(6) 0.0027(6)
O9 0.0233(6) 0.0292(6) 0.0245(6) 0.0045(5) -0.0013(5) -0.0007(4)
C10 0.0224(8) 0.0303(9) 0.0303(9) 0.0019(7) 0.0011(7) -0.0010(6)
C11 0.0214(8) 0.0320(9) 0.0336(10) 0.0019(7) -0.0002(7) -0.0048(6)
C12 0.0565(13) 0.0308(10) 0.0479(13) 0.0086(9) 0.0111(10) -0.0042(9)
C13 0.0222(9) 0.0754(16) 0.0435(12) -0.0051(11) -0.0021(8) -0.0103(9)
C14 0.0312(9) 0.0429(10) 0.0333(10) -0.0001(8) 0.0056(8) -0.0073(8)
C15 0.0249(8) 0.0212(7) 0.0288(9) -0.0013(6) -0.0011(7) -0.0006(6)
S16 0.0291(2) 0.0313(2) 0.0276(2) -0.00189(16) 0.00127(16) -0.00066(16)
C17 0.0311(9) 0.0292(9) 0.0280(9) -0.0032(7) -0.0003(7) 0.0012(7)
C18 0.0305(9) 0.0240(8) 0.0296(9) -0.0038(7) 0.0003(7) -0.0001(6)
C19 0.0336(9) 0.0242(8) 0.0277(9) -0.0007(7) 0.0000(7) -0.0005(7)
C20 0.0311(9) 0.0236(8) 0.0316(9) -0.0034(7) 0.0007(7) -0.0022(6)
C21 0.0308(9) 0.0271(8) 0.0312(9) -0.0036(7) -0.0036(7) -0.0008(7)
C22 0.0354(9) 0.0248(8) 0.0273(9) -0.0044(7) -0.0019(7) -0.0005(7)
C23 0.0321(9) 0.0244(8) 0.0274(9) -0.0039(7) 0.0024(7) -0.0022(6)
O24 0.0361(7) 0.0329(7) 0.0282(7) -0.0031(5) 0.0053(5) -0.0056(5)
C25 0.0329(9) 0.0327(9) 0.0356(10) 0.0005(8) 0.0020(8) -0.0044(7)
C26 0.0317(9) 0.0333(9) 0.0355(10) 0.0008(8) 0.0017(8) -0.0043(7)
C27 0.0378(11) 0.0482(12) 0.0395(11) 0.0071(9) 0.0059(9) 0.0080(9)
C28 0.0487(13) 0.0529(13) 0.0557(14) -0.0076(11) 0.0064(11) -0.0246(11)
C29 0.0363(10) 0.0450(11) 0.0463(12) 0.0157(10) 0.0076(9) 0.0010(9)
C30 0.0378(10) 0.0305(9) 0.0277(9) -0.0018(7) -0.0016(7) 0.0008(7)
C32 0.0508(13) 0.0312(10) 0.0632(15) -0.0084(10) -0.0042(11) 0.0029(9)
C31 0.0554(13) 0.0321(10) 0.0440(12) -0.0025(9) 0.0011(10) 0.0048(9)
C36 0.0453(12) 0.0352(10) 0.0474(12) -0.0081(9) 0.0019(10) 0.0012(8)
C35 0.0387(11) 0.0391(11) 0.0709(16) 0.0029(11) -0.0017(11) -0.0054(9)
C34 0.0489(13) 0.0486(13) 0.086(2) 0.0213(13) -0.0152(13) -0.0038(11)
C33 0.0385(11) 0.0515(13) 0.0726(17) -0.0007(12) -0.0151(11) 0.0027(10)

loop_
_atom_type_symbol
_atom_type_description
_atom_type_scat_dispersion_real
_atom_type_scat_dispersion_imag
_atom_type_scat_source
C C 0.0181 0.0091 'International Tables Vol C Tables 4.2.6.8 and 6.1.1.4'
H H 0.0000 0.0000 'International Tables Vol C Tables 4.2.6.8 and 6.1.1.4'
O O 0.0492 0.0322 'International Tables Vol C Tables 4.2.6.8 and 6.1.1.4'
S S 0.3331 0.5567 'International Tables Vol C Tables 4.2.6.8 and 6.1.1.4'

loop_
_exptl_crystal_face_index_h
_exptl_crystal_face_index_k
_exptl_crystal_face_index_l
_exptl_crystal_face_perp_dist
22 -1 0 0.0202
-24 -1 0 0.0291
2 -55 -3 0.0318
0 -3 9 0.0321
2 3 -9 0.0542
-2 18 -1 0.0226

loop_
_geom_angle_atom_site_label_1
_geom_angle_atom_site_label_2
_geom_angle_atom_site_label_3
_geom_angle
_geom_angle_site_symmetry_1
_geom_angle_site_symmetry_3
_geom_angle_publ_flag
C15 S1 C2 102.29(8) 12_666 . ?
S1 C2 H2A 109.1 . . ?
S1 C2 H2B 109.1 . . ?
H2A C2 H2B 107.9 . . ?
C3 C2 S1 112.35(11) . . ?
C3 C2 H2A 109.1 . . ?
C3 C2 H2B 109.1 . . ?
C4 C3 C2 119.42(15) . . ?
C4 C3 C8 118.58(15) . . ?
C8 C3 C2 121.93(15) . . ?
C3 C4 H4 118.6 . . ?
C3 C4 C5 122.77(15) . . ?
C5 C4 H4 118.6 . . ?
C4 C5 C11 119.20(15) . . ?
C6 C5 C4 117.23(15) . . ?
C6 C5 C11 123.56(16) . . ?
C5 C6 H6 119.0 . . ?
C5 C6 C7 121.94(16) . . ?
C7 C6 H6 119.0 . . ?
C6 C7 C15 118.95(15) . . ?
C8 C7 C6 119.22(15) . . ?
C8 C7 C15 121.82(15) . . ?
C7 C8 C3 120.22(15) . . ?
O9 C8 C3 118.66(15) . . ?
O9 C8 C7 120.92(14) . . ?
C8 O9 C10 115.84(12) . . ?
O9 C10 H10A 109.5 . . ?
O9 C10 H10B 109.5 . . ?
O9 C10 H10C 109.5 . . ?
H10A C10 H10B 109.5 . . ?
H10A C10 H10C 109.5 . . ?
H10B C10 H10C 109.5 . . ?
C5 C11 C12 108.63(15) . . ?
C5 C11 C13 109.51(16) . . ?
C5 C11 C14 112.20(14) . . ?
C13 C11 C12 109.38(17) . . ?
C14 C11 C12 107.97(17) . . ?
C14 C11 C13 109.10(16) . . ?
C11 C12 H12A 109.5 . . ?
C11 C12 H12B 109.5 . . ?
C11 C12 H12C 109.5 . . ?
H12A C12 H12B 109.5 . . ?
H12A C12 H12C 109.5 . . ?
H12B C12 H12C 109.5 . . ?
C11 C13 H13A 109.5 . . ?
C11 C13 H13B 109.5 . . ?
C11 C13 H13C 109.5 . . ?
H13A C13 H13B 109.5 . . ?
H13A C13 H13C 109.5 . . ?
H13B C13 H13C 109.5 . . ?
C11 C14 H14A 109.5 . . ?
C11 C14 H14B 109.5 . . ?
C11 C14 H14C 109.5 . . ?
H14A C14 H14B 109.5 . . ?
H14A C14 H14C 109.5 . . ?
H14B C14 H14C 109.5 . . ?
S1 C15 H15A 110.0 15 . ?
S1 C15 H15B 110.0 15 . ?
C7 C15 S1 108.24(11) . 15 ?
C7 C15 H15A 110.0 . . ?
C7 C15 H15B 110.0 . . ?
H15A C15 H15B 108.4 . . ?
C30 S16 C17 101.43(9) 16_655 . ?
S16 C17 H17A 110.2 . . ?
S16 C17 H17B 110.2 . . ?
H17A C17 H17B 108.5 . . ?
C18 C17 S16 107.75(12) . . ?
C18 C17 H17A 110.2 . . ?
C18 C17 H17B 110.2 . . ?
C19 C18 C17 119.36(16) . . ?
C23 C18 C17 121.57(16) . . ?
C23 C18 C19 119.07(16) . . ?
C18 C19 H19 118.9 . . ?
C20 C19 C18 122.19(17) . . ?
C20 C19 H19 118.9 . . ?
C19 C20 C21 117.10(17) . . ?
C19 C20 C26 123.61(17) . . ?
C21 C20 C26 119.30(16) . . ?
C20 C21 H21 118.7 . . ?
C22 C21 C20 122.65(17) . . ?
C22 C21 H21 118.7 . . ?
C21 C22 C23 118.54(17) . . ?
C21 C22 C30 119.91(17) . . ?
C23 C22 C30 121.48(17) . . ?
C18 C23 C22 120.40(17) . . ?
O24 C23 C18 121.22(16) . . ?
O24 C23 C22 118.10(16) . . ?
C23 O24 C25 116.96(14) . . ?
O24 C25 H25A 109.5 . . ?
O24 C25 H25B 109.5 . . ?
O24 C25 H25C 109.5 . . ?
H25A C25 H25B 109.5 . . ?
H25A C25 H25C 109.5 . . ?
H25B C25 H25C 109.5 . . ?
C27 C26 C20 109.01(16) . . ?
C27 C26 C29 108.61(17) . . ?
C28 C26 C20 109.57(17) . . ?
C28 C26 C27 108.51(18) . . ?
C28 C26 C29 109.24(18) . . ?
C29 C26 C20 111.84(16) . . ?
C26 C27 H27A 109.5 . . ?
C26 C27 H27B 109.5 . . ?
C26 C27 H27C 109.5 . . ?
H27A C27 H27B 109.5 . . ?
H27A C27 H27C 109.5 . . ?
H27B C27 H27C 109.5 . . ?
C26 C28 H28A 109.5 . . ?
C26 C28 H28B 109.5 . . ?
C26 C28 H28C 109.5 . . ?
H28A C28 H28B 109.5 . . ?
H28A C28 H28C 109.5 . . ?
H28B C28 H28C 109.5 . . ?
C26 C29 H29A 109.5 . . ?
C26 C29 H29B 109.5 . . ?
C26 C29 H29C 109.5 . . ?
H29A C29 H29B 109.5 . . ?
H29A C29 H29C 109.5 . . ?
H29B C29 H29C 109.5 . . ?
S16 C30 H30A 109.1 11_665 . ?
S16 C30 H30B 109.1 11_665 . ?
C22 C30 S16 112.48(13) . 11_665 ?
C22 C30 H30A 109.1 . . ?
C22 C30 H30B 109.1 . . ?
H30A C30 H30B 107.8 . . ?
C31 C32 H32 119.9 . . ?
C33 C32 H32 119.9 . . ?
C33 C32 C31 120.1(2) . . ?
C32 C31 H31 119.8 . . ?
C36 C31 C32 120.3(2) . . ?
C36 C31 H31 119.8 . . ?
C31 C36 H36 120.2 . . ?
C35 C36 C31 119.6(2) . . ?
C35 C36 H36 120.2 . . ?
C36 C35 H35 119.9 . . ?
C36 C35 C34 120.1(2) . . ?
C34 C35 H35 119.9 . . ?
C35 C34 H34 119.8 . . ?
C35 C34 C33 120.4(2) . . ?
C33 C34 H34 119.8 . . ?
C32 C33 C34 119.4(2) . . ?
C32 C33 H33 120.3 . . ?
C34 C33 H33 120.3 . . ?

loop_
_geom_bond_atom_site_label_1
_geom_bond_atom_site_label_2
_geom_bond_distance
_geom_bond_site_symmetry_2
_geom_bond_publ_flag
S1 C2 1.8312(17) . ?
S1 C15 1.8297(17) 12_666 ?
C2 H2A 0.9900 . ?
C2 H2B 0.9900 . ?
C2 C3 1.503(2) . ?
C3 C4 1.388(2) . ?
C3 C8 1.405(2) . ?
C4 H4 0.9500 . ?
C4 C5 1.395(2) . ?
C5 C6 1.391(2) . ?
C5 C11 1.527(2) . ?
C6 H6 0.9500 . ?
C6 C7 1.399(2) . ?
C7 C8 1.394(2) . ?
C7 C15 1.509(2) . ?
C8 O9 1.385(2) . ?
O9 C10 1.442(2) . ?
C10 H10A 0.9800 . ?
C10 H10B 0.9800 . ?
C10 H10C 0.9800 . ?
C11 C12 1.541(3) . ?
C11 C13 1.537(3) . ?
C11 C14 1.528(3) . ?
C12 H12A 0.9800 . ?
C12 H12B 0.9800 . ?
C12 H12C 0.9800 . ?
C13 H13A 0.9800 . ?
C13 H13B 0.9800 . ?
C13 H13C 0.9800 . ?
C14 H14A 0.9800 . ?
C14 H14B 0.9800 . ?
C14 H14C 0.9800 . ?
C15 H15A 0.9900 . ?
C15 H15B 0.9900 . ?
S16 C17 1.8263(18) . ?
S16 C30 1.8251(19) 16_655 ?
C17 H17A 0.9900 . ?
C17 H17B 0.9900 . ?
C17 C18 1.509(2) . ?
C18 C19 1.398(3) . ?
C18 C23 1.394(3) . ?
C19 H19 0.9500 . ?
C19 C20 1.390(3) . ?
C20 C21 1.399(3) . ?
C20 C26 1.531(3) . ?
C21 H21 0.9500 . ?
C21 C22 1.391(3) . ?
C22 C23 1.402(3) . ?
C22 C30 1.498(3) . ?
C23 O24 1.385(2) . ?
O24 C25 1.440(2) . ?
C25 H25A 0.9800 . ?
C25 H25B 0.9800 . ?
C25 H25C 0.9800 . ?
C26 C27 1.528(3) . ?
C26 C28 1.528(3) . ?
C26 C29 1.530(3) . ?
C27 H27A 0.9800 . ?
C27 H27B 0.9800 . ?
C27 H27C 0.9800 . ?
C28 H28A 0.9800 . ?
C28 H28B 0.9800 . ?
C28 H28C 0.9800 . ?
C29 H29A 0.9800 . ?
C29 H29B 0.9800 . ?
C29 H29C 0.9800 . ?
C30 H30A 0.9900 . ?
C30 H30B 0.9900 . ?
C32 H32 0.9500 . ?
C32 C31 1.391(3) . ?
C32 C33 1.355(4) . ?
C31 H31 0.9500 . ?
C31 C36 1.383(3) . ?
C36 H36 0.9500 . ?
C36 C35 1.360(3) . ?
C35 H35 0.9500 . ?
C35 C34 1.384(4) . ?
C34 H34 0.9500 . ?
C34 C33 1.390(4) . ?
C33 H33 0.9500 . ?

loop_
_geom_torsion_atom_site_label_1
_geom_torsion_atom_site_label_2
_geom_torsion_atom_site_label_3
_geom_torsion_atom_site_label_4
_geom_torsion
_geom_torsion_site_symmetry_1
_geom_torsion_site_symmetry_2
_geom_torsion_site_symmetry_3
_geom_torsion_site_symmetry_4
_geom_torsion_publ_flag
S1 C2 C3 C4 95.72(16) . . . . ?
S1 C2 C3 C8 -81.08(17) . . . . ?
C2 C3 C4 C5 -174.58(15) . . . . ?
C2 C3 C8 C7 175.01(14) . . . . ?
C2 C3 C8 O9 -9.9(2) . . . . ?
C3 C4 C5 C6 -1.2(2) . . . . ?
C3 C4 C5 C11 177.89(15) . . . . ?
C3 C8 O9 C10 105.16(17) . . . . ?
C4 C3 C8 C7 -1.8(2) . . . . ?
C4 C3 C8 O9 173.24(14) . . . . ?
C4 C5 C6 C7 -0.4(2) . . . . ?
C4 C5 C11 C12 -59.4(2) . . . . ?
C4 C5 C11 C13 60.0(2) . . . . ?
C4 C5 C11 C14 -178.66(15) . . . . ?
C5 C6 C7 C8 0.9(2) . . . . ?
C5 C6 C7 C15 -179.95(15) . . . . ?
C6 C5 C11 C12 119.68(19) . . . . ?
C6 C5 C11 C13 -120.91(19) . . . . ?
C6 C5 C11 C14 0.4(2) . . . . ?
C6 C7 C8 C3 0.3(2) . . . . ?
C6 C7 C8 O9 -174.66(14) . . . . ?
C6 C7 C15 S1 -71.15(17) . . . 15 ?
C7 C8 O9 C10 -79.82(18) . . . . ?
C8 C3 C4 C5 2.3(2) . . . . ?
C8 C7 C15 S1 108.01(15) . . . 15 ?
C11 C5 C6 C7 -179.48(15) . . . . ?
C15 S1 C2 C3 -60.26(14) 12_666 . . . ?
C15 C7 C8 C3 -178.88(15) . . . . ?
C15 C7 C8 O9 6.2(2) . . . . ?
S16 C17 C18 C19 -73.12(18) . . . . ?
S16 C17 C18 C23 106.31(17) . . . . ?
C17 C18 C19 C20 -179.85(16) . . . . ?
C17 C18 C23 C22 -178.23(16) . . . . ?
C17 C18 C23 O24 8.0(2) . . . . ?
C18 C19 C20 C21 -1.3(3) . . . . ?
C18 C19 C20 C26 178.88(16) . . . . ?
C18 C23 O24 C25 -78.5(2) . . . . ?
C19 C18 C23 C22 1.2(3) . . . . ?
C19 C18 C23 O24 -172.60(15) . . . . ?
C19 C20 C21 C22 0.1(3) . . . . ?
C19 C20 C26 C27 122.5(2) . . . . ?
C19 C20 C26 C28 -118.9(2) . . . . ?
C19 C20 C26 C29 2.4(3) . . . . ?
C20 C21 C22 C23 1.8(3) . . . . ?
C20 C21 C22 C30 -175.42(16) . . . . ?
C21 C20 C26 C27 -57.3(2) . . . . ?
C21 C20 C26 C28 61.3(2) . . . . ?
C21 C20 C26 C29 -177.38(17) . . . . ?
C21 C22 C23 C18 -2.4(3) . . . . ?
C21 C22 C23 O24 171.60(15) . . . . ?
C21 C22 C30 S16 98.14(18) . . . 11_665 ?
C22 C23 O24 C25 107.59(19) . . . . ?
C23 C18 C19 C20 0.7(3) . . . . ?
C23 C22 C30 S16 -78.97(19) . . . 11_665 ?
C26 C20 C21 C22 179.86(17) . . . . ?
C30 S16 C17 C18 -167.84(13) 16_655 . . . ?
C30 C22 C23 C18 174.76(16) . . . . ?
C30 C22 C23 O24 -11.3(2) . . . . ?
C32 C31 C36 C35 1.6(4) . . . . ?
C31 C32 C33 C34 2.6(4) . . . . ?
C31 C36 C35 C34 -0.3(4) . . . . ?
C36 C35 C34 C33 0.1(4) . . . . ?
C35 C34 C33 C32 -1.3(4) . . . . ?
C33 C32 C31 C36 -2.8(4) . . . . ?

loop_
_exptl_oxdiff_crystal_face_indexfrac_h
_exptl_oxdiff_crystal_face_indexfrac_k
_exptl_oxdiff_crystal_face_indexfrac_l
_exptl_oxdiff_crystal_face_x
_exptl_oxdiff_crystal_face_y
_exptl_oxdiff_crystal_face_z
22.2089 -0.5684 0.4760 0.8376 0.4273 0.7568
-24.2722 -0.6069 0.1441 -0.9742 -0.3977 -0.7937
2.0659 -55.0179 -2.7731 -1.8312 -0.1223 2.3775
-0.2118 -2.8161 9.3870 -0.3179 0.9444 -0.1265
1.9846 2.5802 -9.3079 0.3770 -0.9057 0.1936
-1.9950 17.9933 -0.6987 0.5830 -0.1436 -0.7818
